data_7214635
loop_
_publ_author_name
'Sasaki, Toshiyuki'
'Hisaki, Ichiro'
'Tsuzuki, Seiji'
'Tohnai, Norimitsu'
'Miyata, Mikiji'

_publ_section_title
;
 Halogen bond effect on bundling of hydrogen bonded 2-fold helical columns
;
_journal_issue 18
_journal_name_full CrystEngComm
_journal_page_first 5749
_journal_paper_doi 10.1039/c2ce26081f
_journal_volume 14
_journal_year 2012
_chemical_formula_moiety 'C19 H18 Cl N O2 '
_chemical_formula_sum 'C19 H18 Cl N O2'
_chemical_formula_weight 327.81
_space_group_IT_number 5
_symmetry_cell_setting monoclinic
_symmetry_Int_Tables_number 5
_symmetry_space_group_name_Hall 'C 2y'
_symmetry_space_group_name_H-M 'C 1 2 1'
_cell_angle_alpha 90.0000
_cell_angle_beta 92.8197(8)
_cell_angle_gamma 90.0000
_cell_formula_units_Z 4
_cell_length_a 37.4749(7)
_cell_length_b 6.19581(11)
_cell_length_c 7.19661(13)
_cell_measurement_reflns_used 6567
_cell_measurement_temperature 213.1
_cell_measurement_theta_max 68.1
_cell_measurement_theta_min 4.7
_cell_volume 1668.94(5)
_computing_cell_refinement PROCESS-AUTO
_computing_data_collection PROCESS-AUTO
_computing_data_reduction CrystalStructure
_computing_publication_material 'CrystalStructure 3.8'
_computing_structure_refinement SHELXL
_computing_structure_solution SIR2004
_diffrn_ambient_temperature 213.1
_diffrn_detector_area_resol_mean 10.00
_diffrn_measured_fraction_theta_full 0.984
_diffrn_measured_fraction_theta_max 0.984
_diffrn_measurement_device_type 'Rigaku RAXIS-RAPID'
_diffrn_measurement_method \w
_diffrn_radiation_type 'Cu K\a'
_diffrn_radiation_wavelength 1.54187
_diffrn_reflns_av_R_equivalents 0.062
_diffrn_reflns_limit_h_max 44
_diffrn_reflns_limit_h_min -43
_diffrn_reflns_limit_k_max 6
_diffrn_reflns_limit_k_min -7
_diffrn_reflns_limit_l_max 7
_diffrn_reflns_limit_l_min -8
_diffrn_reflns_number 8785
_diffrn_reflns_theta_full 68.22
_diffrn_reflns_theta_max 68.22
_exptl_absorpt_coefficient_mu 2.096
_exptl_absorpt_correction_T_max 0.432
_exptl_absorpt_correction_T_min 0.347
_exptl_absorpt_correction_type multi-scan
_exptl_absorpt_process_details
;
Higashi, T. (1995). Program for Absorption Correction.
Rigaku Corporation, Tokyo, Japan.
;
_exptl_crystal_colour colorless
_exptl_crystal_density_diffrn 1.305
_exptl_crystal_density_method 'not measured'
_exptl_crystal_description block
_exptl_crystal_F_000 688.00
_exptl_crystal_size_max 0.70
_exptl_crystal_size_mid 0.40
_exptl_crystal_size_min 0.40
_refine_diff_density_max 0.42
_refine_diff_density_min -0.24
_refine_ls_abs_structure_details 'Flack, H. D. (1983), Acta Cryst. A39, 876-881. 1257 Friedel Pairs'
_refine_ls_abs_structure_Flack 0.019(18)
_refine_ls_extinction_coef 0.0058(4)
_refine_ls_extinction_method SHELXL
_refine_ls_goodness_of_fit_ref 1.061
_refine_ls_hydrogen_treatment refall
_refine_ls_number_parameters 210
_refine_ls_number_reflns 2916
_refine_ls_R_factor_gt 0.0420
_refine_ls_shift/su_max 0.0000
_refine_ls_structure_factor_coef Fsqd
_refine_ls_weighting_details 'w = 1/[\s^2^(Fo^2^)+(0.0627P)^2^+0.0000P] where P=(Fo^2^+2Fc^2^)/3'
_refine_ls_weighting_scheme calc
_refine_ls_wR_factor_ref 0.1111
_reflns_number_gt 2620
_reflns_number_total 2916
_reflns_threshold_expression F^2^>2.0\s(F^2^)
_cod_data_source_file c2ce26081f.txt
_cod_data_source_block '_20111014_R1NaphEthyAm_pCl'
_cod_original_formula_sum 'C19 H18 Cl N O2 '
_cod_database_code 7214635

loop_
_symmetry_equiv_pos_site_id
_symmetry_equiv_pos_as_xyz
1 +X,+Y,+Z
2 -X,+Y,-Z
3 1/2+X,1/2+Y,+Z
4 1/2-X,1/2+Y,-Z

loop_
_atom_site_label
_atom_site_type_symbol
_atom_site_fract_x
_atom_site_fract_y
_atom_site_fract_z
_atom_site_U_iso_or_equiv
_atom_site_adp_type
_atom_site_occupancy
_atom_site_symmetry_multiplicity
_atom_site_calc_flag
_atom_site_refinement_flags
Cl(1) Cl 0.028150(14) 0.74588(16) 0.20773(10) 0.0716(2) Uani 1.00 1 d .
O(1) O 0.20352(4) 0.7151(2) 0.4353(2) 0.0497(4) Uani 1.00 1 d .
O(2) O 0.20000(4) 1.0337(2) 0.2980(2) 0.0451(4) Uani 1.00 1 d .
N(1) N 0.22346(4) 0.3139(2) 0.5754(2) 0.0358(4) Uani 1.00 1 d .
C(1) C 0.21316(5) 0.2761(4) 0.7722(3) 0.0411(5) Uani 1.00 1 d .
C(2) C 0.22655(7) 0.0551(5) 0.8356(3) 0.0562(7) Uani 1.00 1 d .
C(3) C 0.14871(6) 0.1606(3) 0.7233(2) 0.0368(5) Uani 1.00 1 d .
C(4) C 0.17337(6) 0.3109(3) 0.7843(2) 0.0366(5) Uani 1.00 1 d .
C(5) C 0.16093(6) 0.5089(4) 0.8569(3) 0.0414(5) Uani 1.00 1 d .
C(6) C 0.12573(6) 0.5514(4) 0.8652(3) 0.0438(5) Uani 1.00 1 d .
C(7) C 0.09964(6) 0.3984(3) 0.8014(3) 0.0383(5) Uani 1.00 1 d .
C(8) C 0.06268(6) 0.4367(4) 0.8046(3) 0.0508(6) Uani 1.00 1 d .
C(9) C 0.03857(7) 0.2839(5) 0.7407(3) 0.0594(7) Uani 1.00 1 d .
C(10) C 0.05028(7) 0.0881(4) 0.6696(3) 0.0536(6) Uani 1.00 1 d .
C(11) C 0.08596(6) 0.0443(4) 0.6650(3) 0.0445(5) Uani 1.00 1 d .
C(12) C 0.11177(5) 0.1980(3) 0.7292(2) 0.0349(5) Uani 1.00 1 d .
C(13) C 0.14702(6) 0.8243(3) 0.3031(2) 0.0343(4) Uani 1.00 1 d .
C(14) C 0.13020(6) 0.6340(3) 0.3542(3) 0.0383(5) Uani 1.00 1 d .
C(15) C 0.09378(6) 0.6074(4) 0.3236(3) 0.0435(5) Uani 1.00 1 d .
C(16) C 0.07426(6) 0.7739(4) 0.2412(3) 0.0464(6) Uani 1.00 1 d .
C(17) C 0.09026(6) 0.9621(4) 0.1840(3) 0.0446(5) Uani 1.00 1 d .
C(18) C 0.12671(6) 0.9868(3) 0.2164(3) 0.0399(5) Uani 1.00 1 d .
C(19) C 0.18641(6) 0.8593(3) 0.3470(2) 0.0357(4) Uani 1.00 1 d .
H(1) H 0.2130 0.2137 0.5003 0.043 Uiso 1.00 1 c R
H(2) H 0.2473 0.3044 0.5698 0.043 Uiso 1.00 1 c R
H(3) H 0.2162 0.4461 0.5382 0.043 Uiso 1.00 1 c R
H(4) H 0.2256 0.3856 0.8519 0.049 Uiso 1.00 1 c R
H(5) H 0.2204 0.0310 0.9633 0.067 Uiso 1.00 1 c R
H(6) H 0.2523 0.0487 0.8275 0.067 Uiso 1.00 1 c R
H(7) H 0.2155 -0.0553 0.7564 0.067 Uiso 1.00 1 c R
H(8) H 0.1567 0.0287 0.6761 0.044 Uiso 1.00 1 c R
H(9) H 0.1776 0.6127 0.9003 0.050 Uiso 1.00 1 c R
H(10) H 0.1184 0.6840 0.9138 0.053 Uiso 1.00 1 c R
H(11) H 0.0544 0.5684 0.8510 0.061 Uiso 1.00 1 c R
H(12) H 0.0140 0.3113 0.7447 0.071 Uiso 1.00 1 c R
H(13) H 0.0335 -0.0144 0.6247 0.064 Uiso 1.00 1 c R
H(14) H 0.0935 -0.0892 0.6187 0.053 Uiso 1.00 1 c R
H(15) H 0.1438 0.5222 0.4103 0.046 Uiso 1.00 1 c R
H(16) H 0.0825 0.4789 0.3581 0.052 Uiso 1.00 1 c R
H(17) H 0.0766 1.0713 0.1241 0.054 Uiso 1.00 1 c R
H(18) H 0.1379 1.1146 0.1795 0.048 Uiso 1.00 1 c R

loop_
_atom_site_aniso_label
_atom_site_aniso_U_11
_atom_site_aniso_U_22
_atom_site_aniso_U_33
_atom_site_aniso_U_12
_atom_site_aniso_U_13
_atom_site_aniso_U_23
Cl(1) 0.0276(2) 0.1105(6) 0.0761(4) -0.0016(3) -0.0031(2) -0.0240(4)
O(1) 0.0308(7) 0.0516(9) 0.0659(11) 0.0032(7) -0.0043(7) 0.0099(9)
O(2) 0.0413(8) 0.0517(10) 0.0423(9) -0.0139(7) 0.0016(7) 0.0017(7)
N(1) 0.0259(8) 0.0395(9) 0.0422(10) -0.0025(6) 0.0027(7) 0.0008(8)
C(1) 0.0323(10) 0.0565(15) 0.0340(11) -0.0020(10) -0.0024(8) -0.0040(11)
C(2) 0.0394(12) 0.083(2) 0.0460(14) 0.0127(12) 0.0027(10) 0.0192(14)
C(3) 0.0347(11) 0.0414(12) 0.0345(11) 0.0022(9) 0.0028(9) -0.0040(9)
C(4) 0.0340(11) 0.0480(13) 0.0280(10) 0.0008(9) 0.0031(8) -0.0016(9)
C(5) 0.0419(12) 0.0441(13) 0.0384(12) -0.0059(9) 0.0039(9) -0.0078(10)
C(6) 0.0501(13) 0.0418(12) 0.0402(13) -0.0002(10) 0.0081(10) -0.0080(10)
C(7) 0.0388(12) 0.0440(12) 0.0326(11) 0.0031(9) 0.0061(9) -0.0024(10)
C(8) 0.0415(13) 0.0595(16) 0.0522(15) 0.0096(11) 0.0106(11) -0.0079(12)
C(9) 0.0314(11) 0.083(2) 0.0637(17) 0.0058(12) 0.0060(10) -0.0083(16)
C(10) 0.0376(13) 0.0663(17) 0.0571(16) -0.0080(11) 0.0039(11) -0.0062(13)
C(11) 0.0361(12) 0.0531(14) 0.0446(13) -0.0038(10) 0.0032(10) -0.0075(11)
C(12) 0.0341(10) 0.0432(13) 0.0277(10) 0.0007(8) 0.0038(8) -0.0011(9)
C(13) 0.0297(10) 0.0425(12) 0.0307(10) 0.0017(8) 0.0018(8) -0.0044(9)
C(14) 0.0337(11) 0.0421(12) 0.0390(12) -0.0029(9) 0.0001(9) -0.0030(10)
C(15) 0.0348(12) 0.0521(14) 0.0440(13) -0.0071(10) 0.0056(10) -0.0058(11)
C(16) 0.0274(10) 0.0692(17) 0.0426(12) -0.0002(11) 0.0017(9) -0.0192(12)
C(17) 0.0353(11) 0.0576(15) 0.0404(13) 0.0110(10) -0.0043(9) -0.0055(11)
C(18) 0.0411(12) 0.0434(13) 0.0353(12) 0.0022(9) 0.0007(9) -0.0032(10)
C(19) 0.0287(10) 0.0474(13) 0.0313(10) -0.0018(9) 0.0046(8) -0.0060(10)

loop_
_atom_type_symbol
_atom_type_description
_atom_type_scat_dispersion_real
_atom_type_scat_dispersion_imag
_atom_type_scat_source
C C 0.018 0.009
;
International Tables for Crystallography
(1992, Vol. C, Tables 4.2.6.8 and 6.1.1.4)
;
H H 0.000 0.000
;
International Tables for Crystallography
(1992, Vol. C, Table 6.1.1.4)
;
O O 0.049 0.032
;
International Tables for Crystallography
(1992, Vol. C, Tables 4.2.6.8 and 6.1.1.4)
;
N N 0.031 0.018
;
International Tables for Crystallography
(1992, Vol. C, Tables 4.2.6.8 and 6.1.1.4)
;
Cl Cl 0.364 0.702
;
International Tables for Crystallography
(1992, Vol. C, Tables 4.2.6.8 and 6.1.1.4)
;

loop_
_geom_angle_atom_site_label_1
_geom_angle_atom_site_label_2
_geom_angle_atom_site_label_3
_geom_angle
_geom_angle_publ_flag
N(1) C(1) C(2) 109.06(18) yes
N(1) C(1) C(4) 109.35(15) yes
C(2) C(1) C(4) 114.99(19) yes
C(4) C(3) C(12) 121.9(2) yes
C(1) C(4) C(3) 122.4(2) yes
C(1) C(4) C(5) 119.08(19) yes
C(3) C(4) C(5) 118.5(2) yes
C(4) C(5) C(6) 121.6(2) yes
C(5) C(6) C(7) 120.9(2) yes
C(6) C(7) C(8) 123.0(2) yes
C(6) C(7) C(12) 118.09(19) yes
C(8) C(7) C(12) 118.9(2) yes
C(7) C(8) C(9) 120.7(2) yes
C(8) C(9) C(10) 120.6(2) yes
C(9) C(10) C(11) 120.5(2) yes
C(10) C(11) C(12) 120.8(2) yes
C(3) C(12) C(7) 119.02(19) yes
C(3) C(12) C(11) 122.4(2) yes
C(7) C(12) C(11) 118.54(18) yes
C(14) C(13) C(18) 119.1(2) yes
C(14) C(13) C(19) 121.08(19) yes
C(18) C(13) C(19) 119.82(19) yes
C(13) C(14) C(15) 121.0(2) yes
C(14) C(15) C(16) 118.5(2) yes
Cl(1) C(16) C(15) 119.1(2) yes
Cl(1) C(16) C(17) 118.98(19) yes
C(15) C(16) C(17) 122.0(2) yes
C(16) C(17) C(18) 118.8(2) yes
C(13) C(18) C(17) 120.6(2) yes
O(1) C(19) O(2) 123.5(2) yes
O(1) C(19) C(13) 118.28(19) yes
O(2) C(19) C(13) 118.17(18) yes
C(1) N(1) H(1) 109.5 no
C(1) N(1) H(2) 109.5 no
C(1) N(1) H(3) 109.5 no
H(1) N(1) H(2) 109.5 no
H(1) N(1) H(3) 109.5 no
H(2) N(1) H(3) 109.5 no
N(1) C(1) H(4) 107.7 no
C(2) C(1) H(4) 107.7 no
C(4) C(1) H(4) 107.7 no
C(1) C(2) H(5) 109.5 no
C(1) C(2) H(6) 109.5 no
C(1) C(2) H(7) 109.5 no
H(5) C(2) H(6) 109.5 no
H(5) C(2) H(7) 109.5 no
H(6) C(2) H(7) 109.5 no
C(4) C(3) H(8) 119.0 no
C(12) C(3) H(8) 119.0 no
C(4) C(5) H(9) 119.2 no
C(6) C(5) H(9) 119.2 no
C(5) C(6) H(10) 119.6 no
C(7) C(6) H(10) 119.5 no
C(7) C(8) H(11) 119.7 no
C(9) C(8) H(11) 119.6 no
C(8) C(9) H(12) 119.7 no
C(10) C(9) H(12) 119.7 no
C(9) C(10) H(13) 119.8 no
C(11) C(10) H(13) 119.8 no
C(10) C(11) H(14) 119.6 no
C(12) C(11) H(14) 119.6 no
C(13) C(14) H(15) 119.5 no
C(15) C(14) H(15) 119.5 no
C(14) C(15) H(16) 120.8 no
C(16) C(15) H(16) 120.7 no
C(16) C(17) H(17) 120.6 no
C(18) C(17) H(17) 120.6 no
C(13) C(18) H(18) 119.7 no
C(17) C(18) H(18) 119.7 no

loop_
_geom_bond_atom_site_label_1
_geom_bond_atom_site_label_2
_geom_bond_distance
_geom_bond_publ_flag
Cl(1) C(16) 1.742(2) yes
O(1) C(19) 1.254(2) yes
O(2) C(19) 1.252(2) yes
N(1) C(1) 1.504(2) yes
C(1) C(2) 1.520(3) yes
C(1) C(4) 1.513(2) yes
C(3) C(4) 1.368(3) yes
C(3) C(12) 1.406(2) yes
C(4) C(5) 1.421(3) yes
C(5) C(6) 1.349(3) yes
C(6) C(7) 1.422(3) yes
C(7) C(8) 1.407(3) yes
C(7) C(12) 1.429(3) yes
C(8) C(9) 1.372(3) yes
C(9) C(10) 1.396(4) yes
C(10) C(11) 1.366(3) yes
C(11) C(12) 1.418(3) yes
C(13) C(14) 1.395(3) yes
C(13) C(18) 1.391(3) yes
C(13) C(19) 1.510(3) yes
C(14) C(15) 1.382(3) yes
C(15) C(16) 1.382(3) yes
C(16) C(17) 1.383(3) yes
C(17) C(18) 1.383(3) yes
N(1) H(1) 0.900 no
N(1) H(2) 0.900 no
N(1) H(3) 0.900 no
C(1) H(4) 0.990 no
C(2) H(5) 0.970 no
C(2) H(6) 0.970 no
C(2) H(7) 0.970 no
C(3) H(8) 0.940 no
C(5) H(9) 0.940 no
C(6) H(10) 0.940 no
C(8) H(11) 0.940 no
C(9) H(12) 0.940 no
C(10) H(13) 0.940 no
C(11) H(14) 0.940 no
C(14) H(15) 0.940 no
C(15) H(16) 0.940 no
C(17) H(17) 0.940 no
C(18) H(18) 0.940 no

loop_
_geom_contact_atom_site_label_1
_geom_contact_atom_site_label_2
_geom_contact_distance
_geom_contact_site_symmetry_2
Cl(1) Cl(1) 3.5736(9) 2_555
O(1) N(1) 2.771(2) .
O(1) N(1) 2.809(2) 4_556
O(1) C(1) 3.547(2) 4_556
O(1) C(2) 3.486(3) 4_556
O(2) N(1) 2.756(2) 1_565
O(2) N(1) 3.264(2) 4_556
O(2) C(2) 3.523(3) 1_564
N(1) O(1) 2.771(2) .
N(1) O(1) 2.809(2) 4_546
N(1) O(2) 2.756(2) 1_545
N(1) O(2) 3.264(2) 4_546
N(1) C(19) 3.512(2) 1_545
N(1) C(19) 3.408(2) 4_546
C(1) O(1) 3.547(2) 4_546
C(2) O(1) 3.486(3) 4_546
C(2) O(2) 3.523(3) 1_546
C(6) C(14) 3.552(3) 1_556
C(6) C(15) 3.581(3) 1_556
C(11) C(16) 3.488(3) 1_545
C(11) C(17) 3.511(3) 1_545
C(14) C(6) 3.552(3) 1_554
C(15) C(6) 3.581(3) 1_554
C(16) C(11) 3.488(3) 1_565
C(17) C(11) 3.511(3) 1_565
C(19) N(1) 3.512(2) 1_565
C(19) N(1) 3.408(2) 4_556
Cl(1) H(11) 3.002 1_554
Cl(1) H(11) 3.291 2_556
Cl(1) H(12) 3.148 2_556
Cl(1) H(13) 3.345 1_565
Cl(1) H(13) 3.045 2_566
O(1) H(1) 3.159 .
O(1) H(1) 3.142 1_565
O(1) H(1) 3.140 4_556
O(1) H(2) 3.155 .
O(1) H(2) 1.925 4_556
O(1) H(3) 1.875 .
O(1) H(3) 3.329 4_556
O(1) H(6) 2.773 4_556
O(1) H(7) 2.732 1_565
O(1) H(8) 3.187 1_565
O(1) H(9) 3.586 .
O(2) H(1) 1.879 1_565
O(2) H(2) 3.073 1_565
O(2) H(2) 2.575 4_556
O(2) H(3) 3.128 1_565
O(2) H(3) 3.344 4_556
O(2) H(4) 3.176 4_556
O(2) H(5) 2.563 1_564
O(2) H(7) 3.367 1_565
O(2) H(8) 3.236 1_565
N(1) H(1) 3.497 4_556
N(1) H(2) 3.516 4_546
N(1) H(2) 3.412 4_556
N(1) H(3) 3.340 4_546
N(1) H(6) 3.407 4_556
N(1) H(7) 3.483 4_556
N(1) H(15) 3.411 .
C(1) H(5) 3.442 4_557
C(1) H(6) 3.530 4_557
C(2) H(2) 3.488 4_546
C(2) H(3) 3.587 4_546
C(2) H(4) 2.997 4_547
C(2) H(9) 3.343 1_545
C(3) H(10) 3.471 1_545
C(3) H(15) 3.176 .
C(3) H(18) 3.340 1_546
C(4) H(15) 3.145 .
C(4) H(18) 3.422 1_546
C(5) H(7) 3.485 1_565
C(5) H(8) 3.474 1_565
C(5) H(15) 3.247 .
C(5) H(18) 3.507 1_546
C(6) H(8) 3.478 1_565
C(6) H(14) 3.059 1_565
C(6) H(15) 3.381 .
C(6) H(18) 3.542 1_546
C(7) H(14) 3.440 1_565
C(7) H(15) 3.422 .
C(7) H(16) 3.261 .
C(7) H(17) 3.232 1_546
C(7) H(18) 3.488 1_546
C(8) H(14) 3.450 1_565
C(8) H(16) 3.344 .
C(8) H(17) 3.250 1_546
C(9) H(16) 3.493 .
C(9) H(17) 3.315 1_546
C(10) H(11) 3.475 1_545
C(10) H(16) 3.552 .
C(10) H(17) 3.371 1_546
C(11) H(10) 3.074 1_545
C(11) H(11) 3.470 1_545
C(11) H(16) 3.481 .
C(11) H(17) 3.344 1_546
C(12) H(10) 3.455 1_545
C(12) H(15) 3.319 .
C(12) H(16) 3.328 .
C(12) H(17) 3.286 1_546
C(12) H(18) 3.378 1_546
C(13) H(8) 2.974 1_565
C(13) H(9) 3.430 1_554
C(13) H(10) 3.076 1_554
C(13) H(14) 3.149 1_565
C(14) H(8) 3.479 1_565
C(14) H(10) 3.194 1_554
C(14) H(14) 2.952 1_565
C(14) H(18) 3.472 1_545
C(15) H(10) 3.168 1_554
C(15) H(14) 2.837 1_565
C(16) H(10) 2.996 1_554
C(16) H(11) 3.139 1_554
C(16) H(13) 3.476 1_565
C(16) H(14) 2.903 1_565
C(17) H(10) 2.839 1_554
C(17) H(14) 3.141 1_565
C(17) H(16) 3.456 1_565
C(18) H(8) 3.451 1_565
C(18) H(10) 2.879 1_554
C(18) H(14) 3.242 1_565
C(19) H(1) 2.631 1_565
C(19) H(2) 2.548 4_556
C(19) H(3) 3.089 .
C(19) H(5) 3.275 1_564
C(19) H(6) 3.293 4_556
C(19) H(7) 3.136 1_565
C(19) H(8) 2.866 1_565
C(19) H(9) 3.560 1_554
H(1) O(1) 3.142 1_545
H(1) O(1) 3.159 .
H(1) O(1) 3.140 4_546
H(1) O(2) 1.879 1_545
H(1) N(1) 3.497 4_546
H(1) C(19) 2.631 1_545
H(1) H(2) 2.994 4_546
H(1) H(3) 3.153 4_546
H(1) H(6) 3.445 4_556
H(1) H(15) 3.260 .
H(2) O(1) 3.155 .
H(2) O(1) 1.925 4_546
H(2) O(2) 3.073 1_545
H(2) O(2) 2.575 4_546
H(2) N(1) 3.412 4_546
H(2) N(1) 3.516 4_556
H(2) C(2) 3.488 4_556
H(2) C(19) 2.548 4_546
H(2) H(1) 2.994 4_556
H(2) H(2) 3.266 4_546
H(2) H(2) 3.266 4_556
H(2) H(3) 2.740 4_546
H(2) H(6) 3.236 4_556
H(2) H(7) 2.921 4_556
H(3) O(1) 1.875 .
H(3) O(1) 3.329 4_546
H(3) O(2) 3.128 1_545
H(3) O(2) 3.344 4_546
H(3) N(1) 3.340 4_556
H(3) C(2) 3.587 4_556
H(3) C(19) 3.089 .
H(3) H(1) 3.153 4_556
H(3) H(2) 2.740 4_556
H(3) H(6) 3.006 4_556
H(3) H(7) 3.466 1_565
H(3) H(7) 3.404 4_556
H(3) H(15) 2.859 .
H(4) O(2) 3.176 4_546
H(4) C(2) 2.997 4_557
H(4) H(5) 2.533 4_557
H(4) H(6) 2.616 4_557
H(4) H(7) 3.548 1_565
H(4) H(7) 3.514 4_557
H(5) O(2) 2.563 1_546
H(5) C(1) 3.442 4_547
H(5) C(19) 3.275 1_546
H(5) H(4) 2.533 4_547
H(5) H(6) 3.477 4_547
H(5) H(9) 3.069 1_545
H(5) H(18) 3.568 1_546
H(6) O(1) 2.773 4_546
H(6) N(1) 3.407 4_546
H(6) C(1) 3.530 4_547
H(6) C(19) 3.293 4_546
H(6) H(1) 3.445 4_546
H(6) H(2) 3.236 4_546
H(6) H(3) 3.006 4_546
H(6) H(4) 2.616 4_547
H(6) H(5) 3.477 4_557
H(6) H(9) 3.223 4_547
H(7) O(1) 2.732 1_545
H(7) O(2) 3.367 1_545
H(7) N(1) 3.483 4_546
H(7) C(5) 3.485 1_545
H(7) C(19) 3.136 1_545
H(7) H(2) 2.921 4_546
H(7) H(3) 3.466 1_545
H(7) H(3) 3.404 4_546
H(7) H(4) 3.548 1_545
H(7) H(4) 3.514 4_547
H(7) H(9) 2.732 1_545
H(8) O(1) 3.187 1_545
H(8) O(2) 3.236 1_545
H(8) C(5) 3.474 1_545
H(8) C(6) 3.478 1_545
H(8) C(13) 2.974 1_545
H(8) C(14) 3.479 1_545
H(8) C(18) 3.451 1_545
H(8) C(19) 2.866 1_545
H(8) H(9) 3.120 1_545
H(8) H(10) 3.129 1_545
H(9) O(1) 3.586 .
H(9) C(2) 3.343 1_565
H(9) C(13) 3.430 1_556
H(9) C(19) 3.560 1_556
H(9) H(5) 3.069 1_565
H(9) H(6) 3.223 4_557
H(9) H(7) 2.732 1_565
H(9) H(8) 3.120 1_565
H(10) C(3) 3.471 1_565
H(10) C(11) 3.074 1_565
H(10) C(12) 3.455 1_565
H(10) C(13) 3.076 1_556
H(10) C(14) 3.194 1_556
H(10) C(15) 3.168 1_556
H(10) C(16) 2.996 1_556
H(10) C(17) 2.839 1_556
H(10) C(18) 2.879 1_556
H(10) H(8) 3.129 1_565
H(10) H(14) 2.676 1_565
H(10) H(17) 3.276 1_556
H(10) H(18) 3.342 1_556
H(11) Cl(1) 3.002 1_556
H(11) Cl(1) 3.291 2_556
H(11) C(10) 3.475 1_565
H(11) C(11) 3.470 1_565
H(11) C(16) 3.139 1_556
H(11) H(13) 3.134 1_565
H(11) H(14) 3.112 1_565
H(12) Cl(1) 3.148 2_556
H(13) Cl(1) 3.345 1_545
H(13) Cl(1) 3.045 2_546
H(13) C(16) 3.476 1_545
H(13) H(11) 3.134 1_545
H(13) H(13) 3.013 2_556
H(14) C(6) 3.059 1_545
H(14) C(7) 3.440 1_545
H(14) C(8) 3.450 1_545
H(14) C(13) 3.149 1_545
H(14) C(14) 2.952 1_545
H(14) C(15) 2.837 1_545
H(14) C(16) 2.903 1_545
H(14) C(17) 3.141 1_545
H(14) C(18) 3.242 1_545
H(14) H(10) 2.676 1_545
H(14) H(11) 3.112 1_545
H(14) H(15) 3.447 1_545
H(14) H(16) 3.282 1_545
H(15) N(1) 3.411 .
H(15) C(3) 3.176 .
H(15) C(4) 3.145 .
H(15) C(5) 3.247 .
H(15) C(6) 3.381 .
H(15) C(7) 3.422 .
H(15) C(12) 3.319 .
H(15) H(1) 3.260 .
H(15) H(3) 2.859 .
H(15) H(14) 3.447 1_565
H(15) H(18) 3.025 1_545
H(16) C(7) 3.261 .
H(16) C(8) 3.344 .
H(16) C(9) 3.493 .
H(16) C(10) 3.552 .
H(16) C(11) 3.481 .
H(16) C(12) 3.328 .
H(16) C(17) 3.456 1_545
H(16) H(14) 3.282 1_565
H(16) H(17) 3.038 1_545
H(16) H(18) 3.363 1_545
H(17) C(7) 3.232 1_564
H(17) C(8) 3.250 1_564
H(17) C(9) 3.315 1_564
H(17) C(10) 3.371 1_564
H(17) C(11) 3.344 1_564
H(17) C(12) 3.286 1_564
H(17) H(10) 3.276 1_554
H(17) H(16) 3.038 1_565
H(18) C(3) 3.340 1_564
H(18) C(4) 3.422 1_564
H(18) C(5) 3.507 1_564
H(18) C(6) 3.542 1_564
H(18) C(7) 3.488 1_564
H(18) C(12) 3.378 1_564
H(18) C(14) 3.472 1_565
H(18) H(5) 3.568 1_564
H(18) H(10) 3.342 1_554
H(18) H(15) 3.025 1_565
H(18) H(16) 3.363 1_565

loop_
_geom_torsion_atom_site_label_1
_geom_torsion_atom_site_label_2
_geom_torsion_atom_site_label_3
_geom_torsion_atom_site_label_4
_geom_torsion
N(1) C(1) C(4) C(3) 77.4(2)
N(1) C(1) C(4) C(5) -100.8(2)
C(2) C(1) C(4) C(3) -45.6(2)
C(2) C(1) C(4) C(5) 136.1(2)
C(4) C(3) C(12) C(7) -0.2(3)
C(4) C(3) C(12) C(11) 179.5(2)
C(12) C(3) C(4) C(1) -177.67(19)
C(12) C(3) C(4) C(5) 0.6(3)
C(1) C(4) C(5) C(6) 177.8(2)
C(3) C(4) C(5) C(6) -0.6(3)
C(4) C(5) C(6) C(7) 0.1(2)
C(5) C(6) C(7) C(8) -179.0(2)
C(5) C(6) C(7) C(12) 0.3(3)
C(6) C(7) C(8) C(9) 179.8(2)
C(6) C(7) C(12) C(3) -0.3(3)
C(6) C(7) C(12) C(11) -179.94(15)
C(8) C(7) C(12) C(3) 179.1(2)
C(8) C(7) C(12) C(11) -0.6(3)
C(12) C(7) C(8) C(9) 0.4(3)
C(7) C(8) C(9) C(10) -0.6(4)
C(8) C(9) C(10) C(11) 0.9(4)
C(9) C(10) C(11) C(12) -1.1(3)
C(10) C(11) C(12) C(3) -178.7(2)
C(10) C(11) C(12) C(7) 0.9(3)
C(14) C(13) C(18) C(17) 1.1(3)
C(18) C(13) C(14) C(15) -1.4(3)
C(14) C(13) C(19) O(1) -1.9(3)
C(14) C(13) C(19) O(2) -179.8(2)
C(19) C(13) C(14) C(15) 176.2(2)
C(18) C(13) C(19) O(1) 175.7(2)
C(18) C(13) C(19) O(2) -2.2(3)
C(19) C(13) C(18) C(17) -176.6(2)
C(13) C(14) C(15) C(16) -0.1(2)
C(14) C(15) C(16) Cl(1) -178.20(18)
C(14) C(15) C(16) C(17) 2.0(3)
Cl(1) C(16) C(17) C(18) 177.87(18)
C(15) C(16) C(17) C(18) -2.3(3)
C(16) C(17) C(18) C(13) 0.7(3)
